data_2013211
loop_
_publ_author_name
'Glidewell, Christopher'
'Low, John N.'
'Skakle, Janet M. S.'
'Wardell, James L.'

_publ_section_title
;
 4-Iodo-<i>N</i>-(2-nitrophenylsulfanyl)aniline: \p-stacked sheets
 generated by a combination of N---H&#x00B7;&#x00B7;&#x00B7;O and
 C---H&#x00B7;&#x00B7;&#x00B7;O hydrogen bonds
;
_journal_issue 3
_journal_name_full 'Acta Crystallographica Section C'
_journal_page_first o95
_journal_page_last o97
_journal_paper_doi 10.1107/S0108270103000775
_journal_volume 59
_journal_year 2003
_chemical_formula_iupac 'C12 H9 I N2 O2 S'
_chemical_formula_moiety 'C12 H9 I N2 O2 S'
_chemical_formula_sum 'C12 H9 I N2 O2 S'
_chemical_formula_weight 372.18
_chemical_name_systematic
;
 ?
;
_space_group_IT_number 61
_symmetry_cell_setting orthorhombic
_symmetry_space_group_name_Hall '-P 2ac 2ab'
_symmetry_space_group_name_H-M 'P b c a'
_atom_sites_solution_hydrogens geom
_atom_sites_solution_primary direct
_atom_sites_solution_secondary difmap
_cell_angle_alpha 90.00
_cell_angle_beta 90.00
_cell_angle_gamma 90.00
_cell_formula_units_Z 8
_cell_length_a 7.4171(2)
_cell_length_b 22.1145(8)
_cell_length_c 15.7093(4)
_cell_measurement_reflns_used 2928
_cell_measurement_temperature 120(2)
_cell_measurement_theta_max 27.46
_cell_measurement_theta_min 3.55
_cell_volume 2576.73(13)
_computing_cell_refinement 'DENZO--SMN (Otwinowski & Minor, 1997)'
_computing_data_collection 'KappaCCD Server Software (Nonius, 1997)'
_computing_data_reduction DENZO--SMN
_computing_molecular_graphics 'PLATON (Spek, 2002)'
_computing_publication_material 'SHELXL97 (Sheldrick, 1997) and PRPKAPPA (Ferguson, 1999)'
_computing_structure_refinement 'SHELXL97 (Sheldrick, 1997)'
_computing_structure_solution 'SHELXS97 (Sheldrick, 1997)'
_diffrn_ambient_temperature 120(2)
_diffrn_measured_fraction_theta_full 0.992
_diffrn_measured_fraction_theta_max 0.992
_diffrn_measurement_device_type 'Nonius KappaCCD'
_diffrn_measurement_method '\f scans, and \w scans with \k offsets'
_diffrn_radiation_monochromator graphite
_diffrn_radiation_source 'rotating anode'
_diffrn_radiation_type 'Mo K\a'
_diffrn_radiation_wavelength 0.71073
_diffrn_reflns_av_R_equivalents 0.0663
_diffrn_reflns_av_sigmaI/netI 0.0791
_diffrn_reflns_limit_h_max 9
_diffrn_reflns_limit_h_min -7
_diffrn_reflns_limit_k_max 28
_diffrn_reflns_limit_k_min -17
_diffrn_reflns_limit_l_max 20
_diffrn_reflns_limit_l_min -16
_diffrn_reflns_number 10802
_diffrn_reflns_theta_full 27.46
_diffrn_reflns_theta_max 27.46
_diffrn_reflns_theta_min 3.55
_diffrn_standards_decay_% negligible
_exptl_absorpt_coefficient_mu 2.642
_exptl_absorpt_correction_T_max 0.817
_exptl_absorpt_correction_T_min 0.458
_exptl_absorpt_correction_type multi-scan
_exptl_absorpt_process_details '(DENZO-SMN; Otwinowski & Minor, 1997)'
_exptl_crystal_colour orange
_exptl_crystal_density_diffrn 1.919
_exptl_crystal_density_method 'not measured'
_exptl_crystal_description plate
_exptl_crystal_F_000 1440
_exptl_crystal_size_max 0.35
_exptl_crystal_size_mid 0.20
_exptl_crystal_size_min 0.08
_refine_diff_density_max 0.757
_refine_diff_density_min -1.021
_refine_ls_extinction_method none
_refine_ls_goodness_of_fit_ref 0.974
_refine_ls_hydrogen_treatment constr
_refine_ls_matrix_type full
_refine_ls_number_parameters 163
_refine_ls_number_reflns 2928
_refine_ls_number_restraints 0
_refine_ls_restrained_S_all 0.974
_refine_ls_R_factor_all 0.0841
_refine_ls_R_factor_gt 0.0403
_refine_ls_shift/su_max 0.001
_refine_ls_shift/su_mean 0.000
_refine_ls_structure_factor_coef Fsqd
_refine_ls_weighting_details 'w = 1/[\s^2^(Fo^2^)+(0.0249P)^2^] where P = (Fo^2^+2Fc^2^)/3'
_refine_ls_weighting_scheme calc
_refine_ls_wR_factor_gt 0.0715
_refine_ls_wR_factor_ref 0.0818
_reflns_number_gt 1867
_reflns_number_total 2928
_reflns_threshold_expression I>2\s(I)
_cod_data_source_file sk1610.cif
_cod_data_source_block I
_cod_depositor_comments
;
The following automatic conversions were performed:

'_exptl_absorpt_correction_type' value 'Multi-scan' changed to
'multi-scan' according to
/home/saulius/struct/CIF-dictionaries/cif_core.dic dictionary named
'cif_core.dic' version 2.4.1 from 2010-06-29.

Automatic conversion script
Id: cif_fix_values 1715 2011-07-08 13:25:40Z adriana 
;
_cod_database_code 2013211
_cod_database_fobs_code 2013211

loop_
_symmetry_equiv_pos_as_xyz
'x, y, z'
'-x+1/2, -y, z+1/2'
'-x, y+1/2, -z+1/2'
'x+1/2, -y+1/2, -z'
'-x, -y, -z'
'x-1/2, y, -z-1/2'
'x, -y-1/2, z-1/2'
'-x-1/2, y-1/2, z'

loop_
_atom_site_label
_atom_site_fract_x
_atom_site_fract_y
_atom_site_fract_z
_atom_site_U_iso_or_equiv
_atom_site_adp_type
_atom_site_calc_flag
_atom_site_refinement_flags
_atom_site_occupancy
_atom_site_disorder_assembly
_atom_site_disorder_group
_atom_site_type_symbol
C1 0.5139(5) 0.60187(17) 0.0489(2) 0.0212(9) Uani d . 1 . . C
C2 0.4337(5) 0.57878(18) -0.0242(2) 0.0256(10) Uani d . 1 . . C
C3 0.5363(6) 0.55240(18) -0.0871(2) 0.0272(10) Uani d . 1 . . C
C4 0.7206(6) 0.54941(18) -0.0777(2) 0.0266(10) Uani d . 1 . . C
I4 0.87720(5) 0.505572(13) -0.171435(16) 0.03766(13) Uani d . 1 . . I
C5 0.8042(6) 0.57209(18) -0.0058(2) 0.0304(10) Uani d . 1 . . C
C6 0.6996(5) 0.59855(19) 0.0575(3) 0.0287(10) Uani d . 1 . . C
S1 0.46633(13) 0.64314(5) 0.21155(6) 0.0236(2) Uani d . 1 . . S
N1 0.4042(4) 0.62927(15) 0.11064(19) 0.0266(8) Uani d . 1 . . N
C11 0.5423(5) 0.71901(17) 0.2043(2) 0.0202(9) Uani d . 1 . . C
C12 0.5882(5) 0.75438(18) 0.2755(2) 0.0208(9) Uani d . 1 . . C
C13 0.6467(5) 0.81364(19) 0.2685(2) 0.0266(10) Uani d . 1 . . C
C14 0.6623(6) 0.84010(19) 0.1903(2) 0.0326(11) Uani d . 1 . . C
C15 0.6187(6) 0.8060(2) 0.1191(2) 0.0347(11) Uani d . 1 . . C
C16 0.5584(5) 0.74744(19) 0.1254(2) 0.0252(10) Uani d . 1 . . C
N12 0.5739(4) 0.72846(18) 0.3604(2) 0.0279(8) Uani d . 1 . . N
O121 0.5351(4) 0.67415(14) 0.36581(15) 0.0286(7) Uani d . 1 . . O
O122 0.6018(5) 0.76111(15) 0.42184(16) 0.0497(9) Uani d . 1 . . O
H2 0.3066 0.5812 -0.0309 0.031 Uiso calc R 1 . . H
H3 0.4804 0.5364 -0.1365 0.033 Uiso calc R 1 . . H
H5 0.9315 0.5696 0.0003 0.036 Uiso calc R 1 . . H
H6 0.7558 0.6145 0.1070 0.034 Uiso calc R 1 . . H
H1 0.2947 0.6400 0.0953 0.032 Uiso calc R 1 . . H
H13 0.6761 0.8360 0.3183 0.032 Uiso calc R 1 . . H
H14 0.7020 0.8808 0.1849 0.039 Uiso calc R 1 . . H
H15 0.6309 0.8237 0.0643 0.042 Uiso calc R 1 . . H
H16 0.5271 0.7259 0.0752 0.030 Uiso calc R 1 . . H

loop_
_atom_site_aniso_label
_atom_site_aniso_U_11
_atom_site_aniso_U_22
_atom_site_aniso_U_33
_atom_site_aniso_U_12
_atom_site_aniso_U_13
_atom_site_aniso_U_23
C1 0.025(2) 0.016(2) 0.022(2) -0.0009(17) 0.0006(19) 0.0003(18)
C2 0.024(2) 0.025(2) 0.028(2) -0.0011(18) -0.0095(19) 0.0030(19)
C3 0.037(3) 0.026(3) 0.018(2) 0.002(2) -0.003(2) -0.0033(18)
C4 0.035(3) 0.021(2) 0.024(2) -0.0022(19) 0.007(2) -0.0006(17)
I4 0.0514(2) 0.0369(2) 0.02474(17) 0.00869(15) 0.01215(14) 0.00135(13)
C5 0.023(2) 0.031(3) 0.036(2) -0.0057(19) 0.005(2) -0.006(2)
C6 0.026(2) 0.033(3) 0.027(2) -0.006(2) -0.004(2) -0.010(2)
S1 0.0239(5) 0.0254(6) 0.0215(5) -0.0023(5) 0.0015(5) 0.0012(5)
N1 0.0196(18) 0.033(2) 0.0268(18) 0.0024(15) -0.0075(15) -0.0051(16)
C11 0.016(2) 0.024(2) 0.021(2) 0.0018(17) 0.0036(18) -0.0015(18)
C12 0.021(2) 0.027(2) 0.0145(19) 0.0025(17) 0.0028(17) 0.0003(18)
C13 0.027(2) 0.030(3) 0.023(2) 0.0005(19) 0.002(2) -0.0097(19)
C14 0.042(3) 0.020(2) 0.035(3) -0.003(2) 0.002(2) 0.006(2)
C15 0.044(3) 0.037(3) 0.023(2) -0.001(2) 0.006(2) 0.005(2)
C16 0.028(2) 0.030(3) 0.017(2) -0.0004(18) 0.0003(18) 0.0001(18)
N12 0.023(2) 0.041(3) 0.0194(18) 0.0032(17) 0.0035(16) 0.0009(18)
O121 0.0252(16) 0.038(2) 0.0228(15) 0.0003(14) 0.0022(13) 0.0101(14)
O122 0.078(3) 0.056(2) 0.0151(16) -0.0101(18) -0.0001(16) -0.0103(15)

loop_
_atom_type_symbol
_atom_type_description
_atom_type_scat_dispersion_real
_atom_type_scat_dispersion_imag
_atom_type_scat_source
C C 0.0033 0.0016 'International Tables Vol C Tables 4.2.6.8 and 6.1.1.4'
H H 0.0000 0.0000 'International Tables Vol C Tables 4.2.6.8 and 6.1.1.4'
I I -0.4742 1.8119 'International Tables Vol C Tables 4.2.6.8 and 6.1.1.4'
N N 0.0061 0.0033 'International Tables Vol C Tables 4.2.6.8 and 6.1.1.4'
O O 0.0106 0.0060 'International Tables Vol C Tables 4.2.6.8 and 6.1.1.4'
S S 0.1246 0.1234 'International Tables Vol C Tables 4.2.6.8 and 6.1.1.4'

loop_
_geom_angle_atom_site_label_1
_geom_angle_atom_site_label_2
_geom_angle_atom_site_label_3
_geom_angle
_geom_angle_publ_flag
C6 C1 C2 119.1(4) no
C6 C1 N1 122.1(3) no
C2 C1 N1 118.8(3) no
C3 C2 C1 120.7(4) no
C3 C2 H2 119.6 no
C1 C2 H2 119.6 no
C4 C3 C2 119.5(4) no
C4 C3 H3 120.2 no
C2 C3 H3 120.2 no
C3 C4 C5 121.0(4) no
C3 C4 I4 119.6(3) no
C5 C4 I4 119.3(3) no
C4 C5 C6 119.1(4) no
C4 C5 H5 120.5 no
C6 C5 H5 120.5 no
C1 C6 C5 120.5(4) no
C1 C6 H6 119.8 no
C5 C6 H6 119.8 no
C1 N1 H1 117.5 no
S1 N1 H1 117.5 no
C1 N1 S1 124.9(3) y
N1 S1 C11 101.5(2) y
C12 C11 C16 115.8(4) y
S1 C11 C12 123.5(3) y
S1 C11 C16 120.7(3) y
C11 C12 C13 122.6(3) y
C11 C12 N12 119.5(4) y
C13 C12 N12 118.0(3) y
C14 C13 C12 120.3(4) no
C14 C13 H13 119.9 no
C12 C13 H13 119.9 no
C13 C14 C15 118.2(4) no
C13 C14 H14 120.9 no
C15 C14 H14 120.9 no
C16 C15 C14 122.0(4) no
C16 C15 H15 119.0 no
C14 C15 H15 119.0 no
C15 C16 C11 121.2(4) no
C15 C16 H16 119.4 no
C11 C16 H16 119.4 no
O122 N12 O121 123.9(3) no
O122 N12 C12 118.6(4) no
O121 N12 C12 117.6(3) no

loop_
_geom_bond_atom_site_label_1
_geom_bond_atom_site_label_2
_geom_bond_site_symmetry_2
_geom_bond_distance
_geom_bond_publ_flag
C1 C6 . 1.386(5) no
C1 C2 . 1.390(5) no
C2 C3 . 1.376(5) no
C2 H2 . 0.95 no
C3 C4 . 1.376(6) no
C3 H3 . 0.95 no
C4 C5 . 1.383(5) no
C4 I4 . 2.111(4) no
C5 C6 . 1.390(5) no
C5 H5 . 0.95 no
C6 H6 . 0.95 no
C1 N1 . 1.404(5) y
S1 N1 . 1.679(3) y
S1 C11 . 1.774(4) y
C12 N12 . 1.455(5) y
N12 O121 . 1.238(4) y
N12 O122 . 1.224(4) y
N1 H1 . 0.88 no
C11 C12 . 1.407(5) y
C12 C13 . 1.385(6) y
C13 C14 . 1.365(5) y
C14 C15 . 1.388(5) y
C15 C16 . 1.374(6) y
C16 C11 . 1.394(5) y
C13 H13 . 0.95 no
C14 H14 . 0.95 no
C15 H15 . 0.95 no
C16 H16 . 0.95 no

loop_
_geom_hbond_atom_site_label_D
_geom_hbond_atom_site_label_H
_geom_hbond_atom_site_label_A
_geom_hbond_site_symmetry_A
_geom_hbond_distance_DH
_geom_hbond_distance_HA
_geom_hbond_distance_DA
_geom_hbond_angle_DHA
_geom_hbond_publ_flag
N1 H1 O121 6_556 0.88 2.16 2.935(4) 147 y
C6 H6 O121 6_656 0.95 2.49 3.231(5) 135 y
C16 H16 O122 7_575 0.95 2.49 3.220(5) 134 y

loop_
_geom_torsion_atom_site_label_1
_geom_torsion_atom_site_label_2
_geom_torsion_atom_site_label_3
_geom_torsion_atom_site_label_4
_geom_torsion
_geom_torsion_publ_flag
C6 C1 C2 C3 0.6(6) no
N1 C1 C2 C3 179.0(3) no
C1 C2 C3 C4 -0.6(6) no
C2 C3 C4 C5 0.5(6) no
C2 C3 C4 I4 177.3(3) no
C3 C4 C5 C6 -0.4(6) no
I4 C4 C5 C6 -177.2(3) no
C2 C1 C6 C5 -0.5(6) no
N1 C1 C6 C5 -178.8(4) no
C4 C5 C6 C1 0.4(6) no
C6 C1 N1 S1 -18.3(5) no
C1 N1 S1 C11 94.7(3) y
C2 C1 N1 S1 163.4(3) y
N1 S1 C11 C12 171.7(3) y
N1 S1 C11 C16 -7.7(3) no
C16 C11 C12 C13 -0.3(6) no
S1 C11 C12 C13 -179.8(3) no
C16 C11 C12 N12 179.5(3) no
S1 C11 C12 N12 0.0(5) no
C11 C12 C13 C14 -0.1(6) no
N12 C12 C13 C14 -180.0(4) no
C12 C13 C14 C15 -0.2(6) no
C13 C14 C15 C16 1.0(7) no
C14 C15 C16 C11 -1.5(7) no
C12 C11 C16 C15 1.1(6) no
S1 C11 C16 C15 -179.4(3) no
C13 C12 N12 O122 5.0(5) no
C11 C12 N12 O122 -174.8(3) no
C13 C12 N12 O121 -174.5(3) no
C11 C12 N12 O121 5.7(5) y

loop_
_cod_related_entry_id
_cod_related_entry_database
_cod_related_entry_code
1 ChemSpider 12106696
